data_7011788
loop_
_publ_author_name
'Cole, Marcus L.'
'Junk, Peter C.'
'Louis, Lance M.'

_publ_section_title
;
 Synthesis and structural characterisation of some novel lithium and
 sodium N,N???-di(para-tolyl)formamidinate complexes
;
_journal_issue 20
_journal_name_full 'Journal of the Chemical Society, Dalton Transactions'
_journal_page_first 3906
_journal_paper_doi 10.1039/b204047f
_journal_year 2002
_chemical_formula_sum 'C61 H77 N6 Na3 O4'
_chemical_formula_weight 1027.26
_space_group_IT_number 2
_symmetry_cell_setting triclinic
_symmetry_space_group_name_Hall '-P 1'
_symmetry_space_group_name_H-M 'P -1'
_atom_sites_solution_hydrogens geom
_atom_sites_solution_primary direct
_atom_sites_solution_secondary difmap
_audit_creation_method SHELXL-97
_cell_angle_alpha 69.586(4)
_cell_angle_beta 88.714(5)
_cell_angle_gamma 68.047(5)
_cell_formula_units_Z 2
_cell_length_a 13.189(3)
_cell_length_b 14.601(3)
_cell_length_c 18.462(4)
_cell_measurement_temperature 296(2)
_cell_volume 3066.5(12)
_computing_cell_refinement 'SAINT (Bruker, 1998)'
_computing_data_collection 'SMART (Bruker, 1998)'
_computing_data_reduction 'SAINT (Bruker, 1998)'
_computing_molecular_graphics 'X-Seed (Barbour, 1999)'
_computing_publication_material 'CIFTAB (Bruker, 1997)'
_computing_structure_refinement 'SHELXL-97 (Sheldrick, 1997)'
_computing_structure_solution 'SHELXS-97 (Sheldrick, 1990)'
_diffrn_ambient_temperature 296(2)
_diffrn_measured_fraction_theta_full 0.988
_diffrn_measured_fraction_theta_max 0.988
_diffrn_measurement_device_type 'Bruker SMART 1000 CCD diffractometer'
_diffrn_measurement_method 'Omega Scans'
_diffrn_radiation_monochromator graphite
_diffrn_radiation_source 'fine-focus sealed tube'
_diffrn_radiation_type MoK\a
_diffrn_radiation_wavelength 0.71073
_diffrn_reflns_av_R_equivalents 0.1143
_diffrn_reflns_av_sigmaI/netI 0.3336
_diffrn_reflns_limit_h_max 14
_diffrn_reflns_limit_h_min -9
_diffrn_reflns_limit_k_max 16
_diffrn_reflns_limit_k_min -16
_diffrn_reflns_limit_l_max 19
_diffrn_reflns_limit_l_min -20
_diffrn_reflns_number 14022
_diffrn_reflns_theta_full 23.26
_diffrn_reflns_theta_max 23.26
_diffrn_reflns_theta_min 1.93
_diffrn_standards_decay_% 0.0
_exptl_absorpt_coefficient_mu 0.088
_exptl_absorpt_correction_T_max 0.9827
_exptl_absorpt_correction_T_min 0.9742
_exptl_absorpt_correction_type multi-scan
_exptl_absorpt_process_details SADABS
_exptl_crystal_density_diffrn 1.113
_exptl_crystal_density_method 'not measured'
_exptl_crystal_F_000 1100
_exptl_crystal_size_max 0.30
_exptl_crystal_size_mid 0.30
_exptl_crystal_size_min 0.20
_refine_diff_density_max 0.238
_refine_diff_density_min -0.174
_refine_diff_density_rms 0.042
_refine_ls_extinction_coef 0.0008(5)
_refine_ls_extinction_expression Fc^*^=kFc[1+0.001xFc^2^\l^3^/sin(2\q)]^-1/4^
_refine_ls_extinction_method SHELXL
_refine_ls_goodness_of_fit_ref 0.758
_refine_ls_hydrogen_treatment mixed
_refine_ls_matrix_type full
_refine_ls_number_parameters 647
_refine_ls_number_reflns 8737
_refine_ls_number_restraints 756
_refine_ls_restrained_S_all 0.725
_refine_ls_R_factor_all 0.3271
_refine_ls_R_factor_gt 0.0726
_refine_ls_shift/su_max 0.011
_refine_ls_shift/su_mean 0.000
_refine_ls_structure_factor_coef Fsqd
_refine_ls_weighting_details 'calc w=1/[\s^2^(Fo^2^)+(0.0740P)^2^+0.0000P] where P=(Fo^2^+2Fc^2^)/3'
_refine_ls_weighting_scheme calc
_refine_ls_wR_factor_gt 0.1480
_refine_ls_wR_factor_ref 0.2316
_reflns_number_gt 1623
_reflns_number_total 8737
_reflns_threshold_expression >2sigma(I)
_cod_data_source_file b204047f.txt
_cod_data_source_block compound5.CIF
_cod_original_sg_symbol_H-M P-1
_cod_database_code 7011788

loop_
_symmetry_equiv_pos_as_xyz
'x, y, z'
'-x, -y, -z'

loop_
_atom_site_label
_atom_site_type_symbol
_atom_site_fract_x
_atom_site_fract_y
_atom_site_fract_z
_atom_site_U_iso_or_equiv
_atom_site_adp_type
_atom_site_occupancy
_atom_site_symmetry_multiplicity
_atom_site_calc_flag
_atom_site_refinement_flags
_atom_site_disorder_assembly
_atom_site_disorder_group
Na1 Na 0.2198(3) 0.8328(2) 0.31535(17) 0.0910(11) Uani 1 1 d U . .
N1 N 0.0985(5) 1.1277(6) 0.3043(4) 0.077(2) Uani 1 1 d U . .
C1 C 0.0688(10) 1.2227(7) 0.3185(5) 0.074(3) Uani 1 1 d U A .
Na2 Na 0.2859(2) 1.0207(2) 0.28683(17) 0.0934(11) Uani 1 1 d U A .
O2 O 0.4089(6) 1.0931(6) 0.3065(5) 0.134(3) Uani 1 1 d U . .
N2 N 0.0510(6) 0.9844(7) 0.3142(4) 0.080(2) Uani 1 1 d U A .
C2 C 0.1427(8) 1.2703(9) 0.3078(5) 0.101(3) Uani 1 1 d U . .
H2 H 0.2113 1.2378 0.2937 0.121 Uiso 1 1 calc R A .
Na3 Na 0.0520(3) 1.0675(2) 0.17347(17) 0.1009(12) Uani 1 1 d U A .
O3 O -0.0998(6) 1.0587(5) 0.1120(4) 0.152(3) Uani 1 1 d U . .
N3 N 0.3361(7) 0.8477(6) 0.4136(6) 0.101(3) Uani 1 1 d U A .
C3 C 0.1174(9) 1.3648(10) 0.3175(6) 0.124(4) Uani 1 1 d U A .
H3 H 0.1686 1.3961 0.3083 0.149 Uiso 1 1 calc R . .
O4 O -0.0379(6) 1.2503(5) 0.0986(4) 0.157(3) Uani 1 1 d U . .
N4 N 0.4262(8) 0.8372(6) 0.3070(6) 0.103(3) Uani 1 1 d U A .
C4 C 0.0207(12) 1.4136(8) 0.3400(6) 0.107(4) Uani 1 1 d U . .
N5 N 0.2079(6) 0.8873(7) 0.1718(4) 0.088(3) Uani 1 1 d U A .
C5 C -0.0562(8) 1.3679(9) 0.3496(5) 0.102(3) Uani 1 1 d U A .
H5 H -0.1244 1.4009 0.3640 0.123 Uiso 1 1 calc R . .
N6 N 0.2379(6) 1.0377(7) 0.1442(4) 0.081(2) Uani 1 1 d U . .
C6 C -0.0330(7) 1.2750(8) 0.3384(5) 0.083(3) Uani 1 1 d U . .
H6 H -0.0861 1.2463 0.3442 0.100 Uiso 1 1 calc R A .
C7 C -0.0081(7) 1.5194(7) 0.3531(5) 0.138(4) Uani 1 1 d U A .
H7A H -0.0845 1.5636 0.3349 0.207 Uiso 1 1 calc R . .
H7B H 0.0366 1.5553 0.3249 0.207 Uiso 1 1 calc R . .
H7C H 0.0057 1.5047 0.4077 0.207 Uiso 1 1 calc R . .
C8 C -0.0107(8) 0.9247(7) 0.3525(7) 0.079(3) Uani 1 1 d U A .
C9 C -0.0349(10) 0.9038(8) 0.4272(8) 0.094(4) Uani 1 1 d U . .
H9 H -0.010(5) 0.928(4) 0.458(3) 0.04(2) Uiso 1 1 d . . .
C10 C -0.0994(10) 0.8428(9) 0.4612(7) 0.111(4) Uani 1 1 d U A .
H10 H -0.1139 0.8305 0.5125 0.133 Uiso 1 1 calc R . .
C11 C -0.1393(11) 0.8028(9) 0.4162(9) 0.122(4) Uani 1 1 d U . .
C12 C -0.1132(9) 0.8207(8) 0.3420(8) 0.112(4) Uani 1 1 d U A .
H12 H -0.1396 0.7931 0.3119 0.134 Uiso 1 1 calc R . .
C13 C -0.0492(9) 0.8779(8) 0.3089(6) 0.099(3) Uani 1 1 d U . .
H13 H -0.0316 0.8856 0.2587 0.119 Uiso 1 1 calc R A .
C14 C -0.2075(9) 0.7379(8) 0.4509(6) 0.165(5) Uani 1 1 d U A .
H14A H -0.1632 0.6744 0.4933 0.248 Uiso 1 1 calc R . .
H14B H -0.2324 0.7193 0.4117 0.248 Uiso 1 1 calc R . .
H14C H -0.2700 0.7790 0.4697 0.248 Uiso 1 1 calc R . .
C15 C 0.0426(8) 1.0684(8) 0.3322(6) 0.074(3) Uani 1 1 d U A .
H15 H 0.007(4) 1.077(4) 0.377(3) 0.020(18) Uiso 1 1 d . . .
C16 C 0.5194(9) 0.7853(10) 0.2773(7) 0.093(3) Uani 1 1 d U . .
C17 C 0.5724(10) 0.6756(9) 0.3047(5) 0.114(4) Uani 1 1 d U A .
H17 H 0.5485 0.6335 0.3459 0.137 Uiso 1 1 calc R . .
C18 C 0.6622(10) 0.6291(9) 0.2697(8) 0.128(4) Uani 1 1 d U . .
H18 H 0.7018 0.5560 0.2910 0.153 Uiso 1 1 calc R A .
C19 C 0.6933(9) 0.6891(12) 0.2044(7) 0.113(4) Uani 1 1 d U A .
C20 C 0.6380(12) 0.7983(11) 0.1778(6) 0.121(4) Uani 1 1 d U . .
H20 H 0.6592 0.8405 0.1349 0.145 Uiso 1 1 calc R A .
C21 C 0.5527(10) 0.8457(8) 0.2134(7) 0.107(4) Uani 1 1 d U A .
H21 H 0.5169 0.9192 0.1943 0.129 Uiso 1 1 calc R . .
C22 C 0.7901(9) 0.6392(9) 0.1647(5) 0.192(5) Uani 1 1 d U . .
H22A H 0.7830 0.6867 0.1119 0.288 Uiso 1 1 calc R A .
H22B H 0.7903 0.5733 0.1648 0.288 Uiso 1 1 calc R . .
H22C H 0.8579 0.6262 0.1923 0.288 Uiso 1 1 calc R . .
C23 C 0.3351(8) 0.8076(10) 0.4941(8) 0.094(3) Uani 1 1 d U . .
C24 C 0.3960(9) 0.7004(10) 0.5458(8) 0.127(4) Uani 1 1 d U A .
H24 H 0.4411 0.6521 0.5249 0.152 Uiso 1 1 calc R . .
C25 C 0.3907(9) 0.6657(9) 0.6249(8) 0.139(4) Uani 1 1 d U . .
H25 H 0.4338 0.5957 0.6556 0.167 Uiso 1 1 calc R A .
C26 C 0.3243(10) 0.7307(12) 0.6596(7) 0.118(4) Uani 1 1 d U A .
C27 C 0.2624(8) 0.8338(11) 0.6108(8) 0.113(4) Uani 1 1 d U . .
H27 H 0.2159 0.8802 0.6325 0.136 Uiso 1 1 calc R A .
C28 C 0.2661(8) 0.8714(7) 0.5311(7) 0.098(3) Uani 1 1 d U A .
H28 H 0.2212 0.9413 0.5014 0.118 Uiso 1 1 calc R . .
C29 C 0.3190(8) 0.6914(8) 0.7480(6) 0.164(5) Uani 1 1 d U . .
H29A H 0.2766 0.7505 0.7624 0.247 Uiso 1 1 calc R A .
H29B H 0.3922 0.6581 0.7751 0.247 Uiso 1 1 calc R . .
H29C H 0.2848 0.6410 0.7615 0.247 Uiso 1 1 calc R . .
C30 C 0.4240(9) 0.8046(7) 0.3820(7) 0.098(3) Uani 1 1 d U A .
H30 H 0.4858 0.7495 0.4144 0.118 Uiso 1 1 calc R . .
C31 C 0.2478(11) 0.7821(9) 0.1693(5) 0.086(3) Uani 1 1 d U A .
C32 C 0.3538(9) 0.7191(9) 0.1645(5) 0.100(3) Uani 1 1 d U . .
H32 H 0.4086 0.7459 0.1588 0.119 Uiso 1 1 calc R A .
C33 C 0.3805(9) 0.6145(9) 0.1681(5) 0.102(3) Uani 1 1 d U A .
H33 H 0.4525 0.5763 0.1625 0.123 Uiso 1 1 calc R . .
C34 C 0.3090(12) 0.5652(10) 0.1791(6) 0.115(4) Uani 1 1 d U . .
C35 C 0.2008(11) 0.6292(11) 0.1834(6) 0.121(4) Uani 1 1 d U A .
H35 H 0.1465 0.6019 0.1883 0.145 Uiso 1 1 calc R . .
C36 C 0.1722(9) 0.7329(10) 0.1807(5) 0.103(3) Uani 1 1 d U . .
H36 H 0.1001 0.7709 0.1866 0.124 Uiso 1 1 calc R A .
C37 C 0.3409(8) 0.4511(7) 0.1856(6) 0.162(5) Uani 1 1 d U A .
H37A H 0.3573 0.4054 0.2395 0.243 Uiso 1 1 calc R . .
H37B H 0.4047 0.4308 0.1595 0.243 Uiso 1 1 calc R . .
H37C H 0.2810 0.4451 0.1618 0.243 Uiso 1 1 calc R . .
C38 C 0.2915(9) 1.1064(8) 0.1017(6) 0.083(3) Uani 1 1 d U A .
C39 C 0.3773(8) 1.0845(8) 0.0558(6) 0.095(3) Uani 1 1 d U . .
H39 H 0.4032 1.0207 0.0476 0.114 Uiso 1 1 calc R A .
C40 C 0.4220(8) 1.1572(9) 0.0237(5) 0.097(3) Uani 1 1 d U A .
H40 H 0.4791 1.1410 -0.0061 0.116 Uiso 1 1 calc R . .
C41 C 0.3877(9) 1.2527(9) 0.0325(6) 0.093(3) Uani 1 1 d U . .
C42 C 0.3058(9) 1.2729(8) 0.0805(6) 0.106(3) Uani 1 1 d U A .
H42 H 0.2841 1.3349 0.0909 0.128 Uiso 1 1 calc R . .
C43 C 0.2574(8) 1.2035(9) 0.1121(5) 0.097(3) Uani 1 1 d U . .
H43 H 0.2001 1.2208 0.1415 0.116 Uiso 1 1 calc R A .
C44 C 0.4393(9) 1.3316(8) -0.0041(6) 0.164(5) Uani 1 1 d U A .
H44A H 0.4000 1.3957 0.0053 0.246 Uiso 1 1 calc R . .
H44B H 0.4360 1.3471 -0.0592 0.246 Uiso 1 1 calc R . .
H44C H 0.5148 1.3021 0.0183 0.246 Uiso 1 1 calc R . .
C45 C 0.2619(7) 0.9445(9) 0.1369(5) 0.082(3) Uani 1 1 d U A .
H45 H 0.3164 0.9211 0.1072 0.098 Uiso 1 1 calc R . .
C46 C 0.3280(10) 0.5674(8) 0.3825(6) 0.151(5) Uani 1 1 d U . .
C47 C 0.3013(9) 0.4874(8) 0.4397(8) 0.175(5) Uani 1 1 d U A .
H47A H 0.3691 0.4283 0.4673 0.210 Uiso 1 1 calc R . .
H47B H 0.2613 0.4615 0.4135 0.210 Uiso 1 1 calc R . .
C48 C 0.2323(10) 0.5254(8) 0.4987(6) 0.165(5) Uani 1 1 d U . .
C50 C 0.4335(11) 1.0816(13) 0.3827(9) 0.211(7) Uani 1 1 d U A .
H50A H 0.3895 1.0497 0.4174 0.254 Uiso 1 1 calc R . .
H50B H 0.4219 1.1494 0.3865 0.254 Uiso 1 1 calc R . .
C51 C 0.5488(15) 1.0120(15) 0.4001(8) 0.265(8) Uani 1 1 d U . .
H51A H 0.5584 0.9389 0.4284 0.317 Uiso 1 1 calc R A .
H51B H 0.5889 1.0328 0.4305 0.317 Uiso 1 1 calc R . .
C52 C 0.5877(13) 1.0262(12) 0.3190(10) 0.239(7) Uiso 1 1 d . A .
H52A H 0.6513 1.0451 0.3153 0.287 Uiso 1 1 calc R . .
H52B H 0.6070 0.9615 0.3086 0.287 Uiso 1 1 calc R . .
C53 C 0.4967(11) 1.1095(9) 0.2659(7) 0.202(7) Uani 1 1 d U A .
H53A H 0.4969 1.1786 0.2583 0.242 Uiso 1 1 calc R . .
H53B H 0.4946 1.1018 0.2160 0.242 Uiso 1 1 calc R . .
C54 C -0.2149(13) 1.1063(11) 0.1334(8) 0.245(7) Uiso 1 1 d . A .
H54A H -0.2160 1.0855 0.1892 0.294 Uiso 1 1 calc R . .
H54B H -0.2475 1.1830 0.1086 0.294 Uiso 1 1 calc R . .
C55 C -0.2668(12) 1.0552(12) 0.1001(9) 0.260(7) Uiso 1 1 d . . .
H55A H -0.3095 1.1065 0.0507 0.312 Uiso 1 1 calc R A .
H55B H -0.3177 1.0349 0.1345 0.312 Uiso 1 1 calc R . .
C56 C -0.1907(15) 0.9614(13) 0.0872(10) 0.314(9) Uiso 1 1 d . A .
H56A H -0.1696 0.8975 0.1336 0.377 Uiso 1 1 calc R . .
H56B H -0.2184 0.9504 0.0440 0.377 Uiso 1 1 calc R . .
C57 C -0.1046(12) 0.9995(11) 0.0689(8) 0.214(6) Uiso 1 1 d . A .
H57A H -0.0347 0.9397 0.0790 0.257 Uiso 1 1 calc R . .
H57B H -0.1166 1.0429 0.0139 0.257 Uiso 1 1 calc R . .
C58 C -0.0316(10) 1.2746(10) 0.0140(8) 0.166(5) Uiso 1 1 d . A .
C61 C -0.0702(12) 1.3400(11) 0.1229(7) 0.167(5) Uiso 1 1 d . A .
O1A O 0.218(3) 0.6550(16) 0.3739(16) 0.056(12) Uiso 0.26(4) 1 d P A 3
C49A C 0.212(4) 0.640(2) 0.476(2) 0.060(14) Uiso 0.26(4) 1 d P A 3
H49A H 0.2695 0.6518 0.4975 0.072 Uiso 0.26(4) 1 calc PR A 3
H49B H 0.1400 0.6815 0.4858 0.072 Uiso 0.26(4) 1 calc PR A 3
C59A C -0.134(3) 1.3906(18) -0.0049(15) 0.148(14) Uiso 0.41(2) 1 d P A 1
H59A H -0.1136 1.4468 -0.0386 0.178 Uiso 0.41(2) 1 calc PR A 1
H59B H -0.1983 1.3926 -0.0314 0.178 Uiso 0.41(2) 1 calc PR A 1
C60A C -0.162(3) 1.407(2) 0.0690(17) 0.173(16) Uiso 0.41(2) 1 d P A 1
H60A H -0.1786 1.4804 0.0625 0.208 Uiso 0.41(2) 1 calc PR A 1
H60B H -0.2252 1.3905 0.0857 0.208 Uiso 0.41(2) 1 calc PR A 1
O1B O 0.2558(12) 0.6644(7) 0.3947(7) 0.104(4) Uiso 0.74(4) 1 d P A 4
C49B C 0.1812(14) 0.6372(10) 0.4481(12) 0.101(6) Uiso 0.74(4) 1 d P A 4
H49C H 0.1135 0.6502 0.4192 0.122 Uiso 0.74(4) 1 calc PR A 4
H49D H 0.1630 0.6812 0.4793 0.122 Uiso 0.74(4) 1 calc PR A 4
C59B C -0.039(3) 1.3806(15) -0.0104(11) 0.171(10) Uiso 0.59(2) 1 d P A 2
H59C H -0.0964 1.4253 -0.0541 0.205 Uiso 0.59(2) 1 calc PR A 2
H59D H 0.0301 1.3834 -0.0277 0.205 Uiso 0.59(2) 1 calc PR A 2
C60B C -0.064(3) 1.4224(15) 0.0547(12) 0.180(12) Uiso 0.59(2) 1 d P A 2
H60C H -0.0073 1.4446 0.0650 0.216 Uiso 0.59(2) 1 calc PR A 2
H60D H -0.1341 1.4833 0.0401 0.216 Uiso 0.59(2) 1 calc PR A 2

loop_
_atom_site_aniso_label
_atom_site_aniso_U_11
_atom_site_aniso_U_22
_atom_site_aniso_U_33
_atom_site_aniso_U_23
_atom_site_aniso_U_13
_atom_site_aniso_U_12
Na1 0.092(3) 0.077(2) 0.083(2) -0.0217(18) 0.012(2) -0.0175(19)
N1 0.063(6) 0.077(6) 0.085(6) -0.026(5) 0.008(4) -0.026(5)
C1 0.092(9) 0.065(7) 0.079(7) -0.034(5) 0.025(6) -0.039(7)
Na2 0.077(3) 0.093(2) 0.097(3) -0.032(2) 0.012(2) -0.023(2)
O2 0.108(7) 0.204(7) 0.114(6) -0.078(6) 0.006(5) -0.069(5)
N2 0.081(6) 0.093(6) 0.075(6) -0.035(5) 0.019(4) -0.040(5)
C2 0.090(9) 0.090(8) 0.135(9) -0.056(7) 0.044(7) -0.037(7)
Na3 0.078(3) 0.104(2) 0.091(3) -0.010(2) 0.009(2) -0.028(2)
O3 0.130(7) 0.161(6) 0.190(7) -0.067(6) 0.019(6) -0.081(5)
N3 0.091(7) 0.102(6) 0.084(7) -0.026(6) 0.007(6) -0.018(5)
C3 0.104(10) 0.110(9) 0.180(11) -0.067(8) 0.062(8) -0.054(8)
O4 0.201(8) 0.122(6) 0.105(6) -0.011(4) 0.009(5) -0.046(5)
N4 0.100(8) 0.103(6) 0.078(6) -0.019(6) -0.003(6) -0.021(6)
C4 0.130(12) 0.066(8) 0.126(9) -0.044(7) 0.015(9) -0.031(8)
N5 0.095(7) 0.083(6) 0.096(6) -0.040(5) 0.026(5) -0.040(5)
C5 0.096(10) 0.081(8) 0.121(8) -0.039(7) 0.025(7) -0.025(7)
N6 0.090(6) 0.069(5) 0.066(5) -0.023(5) 0.013(4) -0.013(5)
C6 0.060(7) 0.080(7) 0.100(7) -0.034(6) 0.018(6) -0.016(6)
C7 0.125(9) 0.126(9) 0.179(10) -0.069(8) 0.040(8) -0.055(7)
C8 0.082(8) 0.070(7) 0.064(8) -0.026(6) 0.007(7) -0.006(6)
C9 0.113(10) 0.081(8) 0.082(10) -0.036(7) 0.005(8) -0.025(7)
C10 0.117(10) 0.089(8) 0.098(10) -0.021(8) 0.031(8) -0.024(7)
C11 0.153(12) 0.090(9) 0.110(12) -0.025(9) 0.032(10) -0.046(8)
C12 0.147(11) 0.102(8) 0.105(10) -0.037(8) 0.021(8) -0.070(7)
C13 0.116(10) 0.091(8) 0.082(8) -0.031(7) 0.018(7) -0.033(7)
C14 0.209(13) 0.131(9) 0.176(11) -0.042(8) 0.054(10) -0.102(9)
C15 0.066(8) 0.074(8) 0.069(8) -0.029(7) 0.008(6) -0.012(6)
C16 0.081(9) 0.099(10) 0.076(9) -0.029(8) 0.004(7) -0.012(8)
C17 0.111(10) 0.091(9) 0.101(9) -0.017(7) 0.021(8) -0.016(7)
C18 0.100(10) 0.119(10) 0.102(10) -0.021(9) -0.005(8) 0.006(8)
C19 0.089(9) 0.137(12) 0.082(9) -0.044(9) 0.014(8) -0.008(9)
C20 0.142(12) 0.118(10) 0.094(9) -0.034(9) 0.014(9) -0.048(9)
C21 0.114(10) 0.111(9) 0.069(8) -0.024(8) 0.011(7) -0.023(8)
C22 0.171(12) 0.233(12) 0.108(9) -0.056(9) 0.041(9) -0.019(10)
C23 0.059(7) 0.092(9) 0.130(11) -0.046(10) 0.014(8) -0.024(6)
C24 0.131(10) 0.114(10) 0.108(10) -0.046(8) 0.024(9) -0.014(8)
C25 0.116(10) 0.150(11) 0.097(11) -0.028(9) 0.014(9) -0.010(8)
C26 0.073(9) 0.150(12) 0.119(12) -0.053(11) 0.015(9) -0.027(8)
C27 0.070(8) 0.144(11) 0.112(10) -0.060(9) 0.013(8) -0.014(8)
C28 0.083(9) 0.091(8) 0.111(10) -0.033(8) 0.002(8) -0.026(6)
C29 0.116(10) 0.237(12) 0.108(9) -0.053(9) 0.033(8) -0.045(8)
C30 0.090(9) 0.075(7) 0.108(10) -0.023(7) 0.010(8) -0.018(6)
C31 0.093(10) 0.108(9) 0.059(6) -0.022(6) 0.012(7) -0.050(9)
C32 0.093(10) 0.088(8) 0.114(8) -0.038(7) 0.029(7) -0.032(7)
C33 0.092(9) 0.084(9) 0.122(8) -0.041(7) 0.023(7) -0.023(7)
C34 0.112(11) 0.152(12) 0.131(9) -0.074(9) 0.045(9) -0.084(11)
C35 0.123(12) 0.142(11) 0.142(9) -0.070(9) 0.026(9) -0.082(9)
C36 0.098(10) 0.113(10) 0.107(8) -0.059(7) 0.028(7) -0.034(8)
C37 0.208(13) 0.096(8) 0.237(12) -0.102(8) 0.066(9) -0.081(8)
C38 0.094(9) 0.071(8) 0.068(7) -0.015(6) 0.000(6) -0.023(7)
C39 0.105(9) 0.097(8) 0.084(8) -0.042(7) 0.036(6) -0.032(7)
C40 0.103(9) 0.072(7) 0.106(8) -0.032(7) 0.014(6) -0.025(7)
C41 0.103(9) 0.088(8) 0.089(8) -0.024(7) 0.027(6) -0.046(7)
C42 0.131(10) 0.097(8) 0.111(9) -0.048(7) 0.040(7) -0.058(8)
C43 0.099(9) 0.090(8) 0.105(8) -0.041(7) 0.037(6) -0.038(7)
C44 0.199(12) 0.135(9) 0.196(12) -0.075(9) 0.097(10) -0.096(9)
C45 0.070(8) 0.091(8) 0.064(7) -0.028(6) 0.008(5) -0.010(6)
C46 0.204(13) 0.056(7) 0.159(10) -0.030(7) 0.080(9) -0.027(8)
C47 0.158(12) 0.083(9) 0.236(16) -0.035(10) 0.042(11) -0.018(8)
C48 0.207(13) 0.063(7) 0.151(10) -0.003(7) 0.071(9) -0.012(7)
C50 0.107(13) 0.35(2) 0.171(15) -0.134(15) 0.007(13) -0.051(14)
C51 0.24(2) 0.43(3) 0.146(15) -0.087(16) 0.022(16) -0.18(2)
C53 0.135(12) 0.202(12) 0.157(12) 0.035(10) 0.051(11) -0.043(11)

loop_
_atom_type_symbol
_atom_type_description
_atom_type_scat_dispersion_real
_atom_type_scat_dispersion_imag
_atom_type_scat_source
C C 0.0033 0.0016 'International Tables Vol C Tables 4.2.6.8 and 6.1.1.4'
H H 0.0000 0.0000 'International Tables Vol C Tables 4.2.6.8 and 6.1.1.4'
N N 0.0061 0.0033 'International Tables Vol C Tables 4.2.6.8 and 6.1.1.4'
O O 0.0106 0.0060 'International Tables Vol C Tables 4.2.6.8 and 6.1.1.4'
Na Na 0.0362 0.0249 'International Tables Vol C Tables 4.2.6.8 and 6.1.1.4'

loop_
_geom_angle_atom_site_label_1
_geom_angle_atom_site_label_2
_geom_angle_atom_site_label_3
_geom_angle
_geom_angle_site_symmetry_1
_geom_angle_site_symmetry_3
_geom_angle_publ_flag
O1B Na1 O1A 16.8(6) . . ?
O1B Na1 N5 122.3(5) . . ?
O1A Na1 N5 110.1(8) . . ?
O1B Na1 N2 122.7(4) . . ?
O1A Na1 N2 117.2(7) . . ?
N5 Na1 N2 95.1(3) . . ?
O1B Na1 N3 88.9(5) . . ?
O1A Na1 N3 105.6(9) . . ?
N5 Na1 N3 132.7(3) . . ?
N2 Na1 N3 95.3(3) . . ?
O1B Na1 N4 102.4(4) . . ?
O1A Na1 N4 114.7(8) . . ?
N5 Na1 N4 85.1(3) . . ?
N2 Na1 N4 124.3(3) . . ?
N3 Na1 N4 51.6(3) . . ?
O1B Na1 C30 86.6(5) . . ?
O1A Na1 C30 102.4(9) . . ?
N5 Na1 C30 112.2(4) . . ?
N2 Na1 C30 119.9(3) . . ?
N3 Na1 C30 28.2(2) . . ?
N4 Na1 C30 27.1(2) . . ?
O1B Na1 C8 95.9(4) . . ?
O1A Na1 C8 89.4(6) . . ?
N5 Na1 C8 106.6(3) . . ?
N2 Na1 C8 27.8(2) . . ?
N3 Na1 C8 103.8(4) . . ?
N4 Na1 C8 148.2(3) . . ?
C30 Na1 C8 132.0(4) . . ?
O1B Na1 C31 94.3(4) . . ?
O1A Na1 C31 83.6(7) . . ?
N5 Na1 C31 28.4(2) . . ?
N2 Na1 C31 117.3(3) . . ?
N3 Na1 C31 137.9(4) . . ?
N4 Na1 C31 86.9(3) . . ?
C30 Na1 C31 110.0(4) . . ?
C8 Na1 C31 117.5(4) . . ?
O1B Na1 Na2 143.8(5) . . ?
O1A Na1 Na2 160.5(9) . . ?
N5 Na1 Na2 83.9(2) . . ?
N2 Na1 Na2 73.3(2) . . ?
N3 Na1 Na2 55.7(2) . . ?
N4 Na1 Na2 51.25(18) . . ?
C30 Na1 Na2 58.8(2) . . ?
C8 Na1 Na2 99.8(2) . . ?
C31 Na1 Na2 106.8(3) . . ?
O1B Na1 Na3 151.0(5) . . ?
O1A Na1 Na3 134.9(9) . . ?
N5 Na1 Na3 50.64(19) . . ?
N2 Na1 Na3 45.56(18) . . ?
N3 Na1 Na3 116.3(2) . . ?
N4 Na1 Na3 104.49(19) . . ?
C30 Na1 Na3 122.4(2) . . ?
C8 Na1 Na3 65.6(2) . . ?
C31 Na1 Na3 76.9(2) . . ?
Na2 Na1 Na3 64.43(10) . . ?
C15 N1 C1 118.3(9) . . ?
C15 N1 Na2 111.0(6) . . ?
C1 N1 Na2 124.9(7) . . ?
C15 N1 Na3 74.9(6) . . ?
C1 N1 Na3 136.0(5) . . ?
Na2 N1 Na3 78.5(2) . . ?
C2 C1 C6 117.2(9) . . ?
C2 C1 N1 118.1(11) . . ?
C6 C1 N1 124.5(11) . . ?
O2 Na2 N1 109.9(3) . . ?
O2 Na2 N4 97.4(3) . . ?
N1 Na2 N4 146.5(3) . . ?
O2 Na2 N6 117.8(3) . . ?
N1 Na2 N6 96.8(2) . . ?
N4 Na2 N6 86.8(3) . . ?
O2 Na2 N3 102.9(3) . . ?
N1 Na2 N3 100.9(3) . . ?
N4 Na2 N3 52.7(3) . . ?
N6 Na2 N3 126.2(3) . . ?
O2 Na2 C30 95.2(3) . . ?
N1 Na2 C30 127.8(3) . . ?
N4 Na2 C30 26.8(2) . . ?
N6 Na2 C30 111.1(3) . . ?
N3 Na2 C30 27.3(2) . . ?
O2 Na2 Na1 151.6(2) . . ?
N1 Na2 Na1 89.9(2) . . ?
N4 Na2 Na1 58.1(2) . . ?
N6 Na2 Na1 78.0(2) . . ?
N3 Na2 Na1 51.83(18) . . ?
C30 Na2 Na1 56.4(2) . . ?
O2 Na2 Na3 144.8(2) . . ?
N1 Na2 Na3 57.44(19) . . ?
N4 Na2 Na3 108.7(2) . . ?
N6 Na2 Na3 43.80(18) . . ?
N3 Na2 Na3 111.5(2) . . ?
C30 Na2 Na3 118.7(2) . . ?
Na1 Na2 Na3 63.17(9) . . ?
C50 O2 C53 106.8(10) . . ?
C50 O2 Na2 116.4(9) . . ?
C53 O2 Na2 131.7(8) . . ?
C15 N2 C8 117.8(9) . . ?
C15 N2 Na3 96.8(6) . . ?
C8 N2 Na3 128.1(7) . . ?
C15 N2 Na1 128.4(6) . . ?
C8 N2 Na1 97.2(6) . . ?
Na3 N2 Na1 88.4(2) . . ?
C3 C2 C1 121.1(10) . . ?
O4 Na3 O3 82.3(3) . . ?
O4 Na3 N6 100.5(3) . . ?
O3 Na3 N6 132.4(3) . . ?
O4 Na3 N2 125.3(3) . . ?
O3 Na3 N2 105.9(3) . . ?
N6 Na3 N2 110.2(3) . . ?
O4 Na3 N5 142.7(3) . . ?
O3 Na3 N5 98.0(3) . . ?
N6 Na3 N5 52.4(2) . . ?
N2 Na3 N5 90.8(3) . . ?
O4 Na3 C45 120.0(3) . . ?
O3 Na3 C45 112.4(3) . . ?
N6 Na3 C45 27.2(2) . . ?
N2 Na3 C45 106.7(3) . . ?
N5 Na3 C45 26.41(19) . . ?
O4 Na3 C15 101.2(3) . . ?
O3 Na3 C15 118.5(3) . . ?
N6 Na3 C15 107.6(3) . . ?
N2 Na3 C15 27.1(2) . . ?
N5 Na3 C15 110.9(2) . . ?
C45 Na3 C15 117.3(3) . . ?
O4 Na3 N1 88.0(3) . . ?
O3 Na3 N1 138.5(3) . . ?
N6 Na3 N1 89.1(2) . . ?
N2 Na3 N1 49.9(2) . . ?
N5 Na3 N1 113.3(2) . . ?
C45 Na3 N1 107.4(2) . . ?
C15 Na3 N1 25.46(19) . . ?
O4 Na3 Na1 161.7(2) . . ?
O3 Na3 Na1 114.8(2) . . ?
N6 Na3 Na1 73.4(2) . . ?
N2 Na3 Na1 46.09(18) . . ?
N5 Na3 Na1 45.71(17) . . ?
C45 Na3 Na1 61.36(19) . . ?
C15 Na3 Na1 65.56(19) . . ?
N1 Na3 Na1 74.85(16) . . ?
O4 Na3 Na2 110.4(2) . . ?
O3 Na3 Na2 167.2(2) . . ?
N6 Na3 Na2 48.98(17) . . ?
N2 Na3 Na2 65.8(2) . . ?
N5 Na3 Na2 73.12(19) . . ?
C45 Na3 Na2 63.4(2) . . ?
C15 Na3 Na2 58.7(2) . . ?
N1 Na3 Na2 44.06(14) . . ?
Na1 Na3 Na2 52.40(9) . . ?
C57 O3 C54 107.4(10) . . ?
C57 O3 Na3 131.9(8) . . ?
C54 O3 Na3 119.4(8) . . ?
C30 N3 C23 120.3(10) . . ?
C30 N3 Na1 88.3(6) . . ?
C23 N3 Na1 124.7(6) . . ?
C30 N3 Na2 86.6(6) . . ?
C23 N3 Na2 145.7(7) . . ?
Na1 N3 Na2 72.5(2) . . ?
C4 C3 C2 121.9(11) . . ?
C61 O4 C58 115.7(8) . . ?
C61 O4 Na3 129.5(7) . . ?
C58 O4 Na3 112.6(7) . . ?
C30 N4 C16 119.0(10) . . ?
C30 N4 Na2 92.4(7) . . ?
C16 N4 Na2 141.3(8) . . ?
C30 N4 Na1 79.2(6) . . ?
C16 N4 Na1 133.3(6) . . ?
Na2 N4 Na1 70.7(3) . . ?
C3 C4 C5 117.9(10) . . ?
C3 C4 C7 122.5(13) . . ?
C5 C4 C7 119.6(13) . . ?
C45 N5 C31 115.4(9) . . ?
C45 N5 Na1 116.6(7) . . ?
C31 N5 Na1 97.0(5) . . ?
C45 N5 Na3 86.4(6) . . ?
C31 N5 Na3 154.3(7) . . ?
Na1 N5 Na3 83.7(2) . . ?
C6 C5 C4 120.7(10) . . ?
C45 N6 C38 120.0(9) . . ?
C45 N6 Na3 97.2(6) . . ?
C38 N6 Na3 133.8(6) . . ?
C45 N6 Na2 113.4(5) . . ?
C38 N6 Na2 100.3(6) . . ?
Na3 N6 Na2 87.2(2) . . ?
C5 C6 C1 121.0(9) . . ?
C9 C8 N2 127.5(12) . . ?
C9 C8 C13 116.0(11) . . ?
N2 C8 C13 116.4(12) . . ?
C9 C8 Na1 122.0(7) . . ?
N2 C8 Na1 55.0(5) . . ?
C13 C8 Na1 91.4(7) . . ?
C8 C9 C10 123.7(12) . . ?
C11 C10 C9 118.5(13) . . ?
C12 C11 C10 118.4(13) . . ?
C12 C11 C14 122.1(15) . . ?
C10 C11 C14 119.5(15) . . ?
C11 C12 C13 123.6(12) . . ?
C12 C13 C8 119.6(11) . . ?
N1 C15 N2 124.6(10) . . ?
N1 C15 Na3 79.6(6) . . ?
N2 C15 Na3 56.2(5) . . ?
C21 C16 C17 119.2(11) . . ?
C21 C16 N4 117.9(12) . . ?
C17 C16 N4 122.6(12) . . ?
C16 C17 C18 119.4(10) . . ?
C19 C18 C17 121.4(11) . . ?
C18 C19 C20 117.8(12) . . ?
C18 C19 C22 122.1(14) . . ?
C20 C19 C22 120.0(14) . . ?
C21 C20 C19 121.5(12) . . ?
C20 C21 C16 120.6(11) . . ?
C28 C23 N3 120.5(12) . . ?
C28 C23 C24 113.4(11) . . ?
N3 C23 C24 125.9(11) . . ?
C25 C24 C23 123.0(11) . . ?
C26 C25 C24 122.1(12) . . ?
C25 C26 C27 116.0(12) . . ?
C25 C26 C29 121.7(13) . . ?
C27 C26 C29 122.2(13) . . ?
C26 C27 C28 123.4(11) . . ?
C27 C28 C23 121.9(11) . . ?
N4 C30 N3 121.9(11) . . ?
N4 C30 Na1 73.7(6) . . ?
N3 C30 Na1 63.6(6) . . ?
N4 C30 Na2 60.8(6) . . ?
N3 C30 Na2 66.1(6) . . ?
Na1 C30 Na2 64.8(2) . . ?
C32 C31 C36 115.1(11) . . ?
C32 C31 N5 128.1(11) . . ?
C36 C31 N5 116.5(12) . . ?
C32 C31 Na1 114.5(7) . . ?
C36 C31 Na1 96.2(7) . . ?
N5 C31 Na1 54.6(5) . . ?
C31 C32 C33 120.9(10) . . ?
C34 C33 C32 125.1(11) . . ?
C33 C34 C35 114.2(12) . . ?
C33 C34 C37 123.9(12) . . ?
C35 C34 C37 121.8(12) . . ?
C36 C35 C34 121.9(12) . . ?
C35 C36 C31 122.7(11) . . ?
C43 C38 C39 117.2(10) . . ?
C43 C38 N6 114.9(11) . . ?
C39 C38 N6 127.8(10) . . ?
C40 C39 C38 119.4(10) . . ?
C39 C40 C41 123.6(11) . . ?
C40 C41 C42 117.1(10) . . ?
C40 C41 C44 122.2(12) . . ?
C42 C41 C44 120.6(11) . . ?
C43 C42 C41 120.9(10) . . ?
C42 C43 C38 121.6(10) . . ?
N5 C45 N6 118.8(10) . . ?
N5 C45 Na3 67.2(6) . . ?
N6 C45 Na3 55.6(5) . . ?
C47 C46 O1B 102.2(9) . . ?
C47 C46 O1A 94.9(12) . . ?
O1B C46 O1A 27.8(11) . . ?
C46 C47 C48 113.8(9) . . ?
C49B C48 C49A 26.4(16) . . ?
C49B C48 C47 96.4(10) . . ?
C49A C48 C47 106.5(15) . . ?
O2 C50 C51 102.4(13) . . ?
C50 C51 C52 103.4(14) . . ?
C53 C52 C51 105.0(12) . . ?
O2 C53 C52 100.1(10) . . ?
C55 C54 O3 97.5(11) . . ?
C54 C55 C56 114.9(14) . . ?
C57 C56 C55 95.1(13) . . ?
O3 C57 C56 112.0(12) . . ?
C59B C58 O4 100.5(11) . . ?
C59B C58 C59A 46.0(12) . . ?
O4 C58 C59A 89.7(12) . . ?
C60A C61 C60B 59.2(14) . . ?
C60A C61 O4 98.7(15) . . ?
C60B C61 O4 102.6(12) . . ?
C46 O1A C49A 99(2) . . ?
C46 O1A Na1 113.6(17) . . ?
C49A O1A Na1 102(2) . . ?
C48 C49A O1A 91(2) . . ?
C60A C59A C58 109.4(19) . . ?
C61 C60A C59A 106(2) . . ?
C49B O1B C46 107.8(11) . . ?
C49B O1B Na1 122.0(8) . . ?
C46 O1B Na1 126.6(7) . . ?
O1B C49B C48 109.7(11) . . ?
C58 C59B C60B 111.2(16) . . ?
C61 C60B C59B 108.7(16) . . ?

loop_
_geom_bond_atom_site_label_1
_geom_bond_atom_site_label_2
_geom_bond_distance
_geom_bond_site_symmetry_2
_geom_bond_publ_flag
Na1 O1B 2.250(10) . ?
Na1 O1A 2.45(2) . ?
Na1 N5 2.477(8) . ?
Na1 N2 2.478(8) . ?
Na1 N3 2.517(9) . ?
Na1 N4 2.746(10) . ?
Na1 C30 2.810(11) . ?
Na1 C8 3.002(11) . ?
Na1 C31 3.016(10) . ?
Na1 Na2 3.054(4) . ?
Na1 Na3 3.439(4) . ?
N1 C15 1.307(9) . ?
N1 C1 1.409(9) . ?
N1 Na2 2.467(7) . ?
N1 Na3 2.990(8) . ?
C1 C2 1.369(10) . ?
C1 C6 1.388(10) . ?
Na2 O2 2.335(8) . ?
Na2 N4 2.524(9) . ?
Na2 N6 2.626(7) . ?
Na2 N3 2.645(9) . ?
Na2 C30 2.888(10) . ?
Na2 Na3 3.476(5) . ?
O2 C50 1.389(13) . ?
O2 C53 1.416(10) . ?
N2 C15 1.344(9) . ?
N2 C8 1.413(10) . ?
N2 Na3 2.456(8) . ?
C2 C3 1.368(10) . ?
Na3 O4 2.361(7) . ?
Na3 O3 2.389(8) . ?
Na3 N6 2.409(8) . ?
Na3 N5 2.675(8) . ?
Na3 C45 2.896(10) . ?
Na3 C15 2.936(11) . ?
O3 C57 1.380(12) . ?
O3 C54 1.522(13) . ?
N3 C30 1.327(10) . ?
N3 C23 1.396(10) . ?
C3 C4 1.346(11) . ?
O4 C61 1.443(11) . ?
O4 C58 1.485(11) . ?
N4 C30 1.302(10) . ?
N4 C16 1.396(10) . ?
C4 C5 1.386(11) . ?
C4 C7 1.551(10) . ?
N5 C45 1.291(9) . ?
N5 C31 1.444(11) . ?
C5 C6 1.363(9) . ?
N6 C45 1.333(9) . ?
N6 C38 1.441(10) . ?
C8 C9 1.363(12) . ?
C8 C13 1.426(11) . ?
C9 C10 1.437(13) . ?
C10 C11 1.377(12) . ?
C11 C12 1.363(13) . ?
C11 C14 1.519(13) . ?
C12 C13 1.389(11) . ?
C16 C21 1.380(11) . ?
C16 C17 1.386(10) . ?
C17 C18 1.396(11) . ?
C18 C19 1.379(12) . ?
C19 C20 1.385(11) . ?
C19 C22 1.528(12) . ?
C20 C21 1.370(11) . ?
C23 C28 1.395(10) . ?
C23 C24 1.434(12) . ?
C24 C25 1.379(11) . ?
C25 C26 1.363(11) . ?
C26 C27 1.382(12) . ?
C26 C29 1.538(12) . ?
C27 C28 1.386(10) . ?
C31 C32 1.379(11) . ?
C31 C36 1.405(11) . ?
C32 C33 1.411(10) . ?
C33 C34 1.358(11) . ?
C34 C35 1.402(12) . ?
C34 C37 1.517(12) . ?
C35 C36 1.400(10) . ?
C38 C43 1.399(10) . ?
C38 C39 1.406(10) . ?
C39 C40 1.356(10) . ?
C40 C41 1.365(10) . ?
C41 C42 1.392(10) . ?
C41 C44 1.506(11) . ?
C42 C43 1.352(10) . ?
C46 C47 1.427(11) . ?
C46 O1B 1.473(12) . ?
C46 O1A 1.50(2) . ?
C47 C48 1.523(12) . ?
C48 C49B 1.461(14) . ?
C48 C49A 1.49(3) . ?
C50 C51 1.445(16) . ?
C51 C52 1.542(16) . ?
C52 C53 1.417(15) . ?
C54 C55 1.457(16) . ?
C55 C56 1.459(16) . ?
C56 C57 1.427(18) . ?
C58 C59B 1.418(17) . ?
C58 C59A 1.65(3) . ?
C61 C60A 1.38(3) . ?
C61 C60B 1.43(2) . ?
O1A C49A 1.82(6) . ?
C59A C60A 1.48(3) . ?
O1B C49B 1.439(17) . ?
C59B C60B 1.51(2) . ?
